data_4060437
loop_
_publ_author_name
'Brook, Michael A.'
'Amako, Masaaki'
'Schinkel, Jonathan'
'McGlinchey, Michael J.'
'Britten, James F.'

_journal_name_full Organometallics
_journal_paper_doi 10.1021/om0491847
_journal_year 2005
_chemical_formula_moiety 'C22 H24 Fe O Si2'
_chemical_formula_sum 'C22 H24 Fe O Si2'
_chemical_formula_weight 416.44
_chemical_name_common disiloxane-bis(1-indenyl)-ansa-ferrocene
_space_group_IT_number 2
_symmetry_cell_setting triclinic
_symmetry_Int_Tables_number 2
_symmetry_space_group_name_Hall '-P 1'
_symmetry_space_group_name_H-M 'P -1'
_cell_angle_alpha 88.025(3)
_cell_angle_beta 89.479(3)
_cell_angle_gamma 86.487(5)
_cell_formula_units_Z 4
_cell_length_a 11.417(3)
_cell_length_b 16.838(4)
_cell_length_c 10.436(3)
_cell_measurement_temperature 173(2)
_cell_volume 2001.2(9)
_diffrn_ambient_temperature 173(2)
_exptl_crystal_density_diffrn 1.382
_cod_database_code 4060437

loop_
_symmetry_equiv_pos_as_xyz
'x, y, z'
'-x, -y, -z'

loop_
_atom_site_label
_atom_site_type_symbol
_atom_site_fract_x
_atom_site_fract_y
_atom_site_fract_z
_atom_site_U_iso_or_equiv
_atom_site_adp_type
_atom_site_occupancy
_atom_site_symmetry_multiplicity
_atom_site_calc_flag
_atom_site_refinement_flags
_atom_site_disorder_assembly
_atom_site_disorder_group
Fe1 Fe 0.40566(6) 0.19441(4) 0.81743(6) 0.0183(2) Uani 1 1 d . . .
Fe2 Fe 1.04801(6) 0.18062(4) 0.30099(6) 0.0185(2) Uani 1 1 d . . .
Si1 Si 0.51645(14) 0.34511(9) 0.98892(12) 0.0256(4) Uani 1 1 d . . .
Si2 Si 0.35447(13) 0.39718(9) 0.76386(12) 0.0236(4) Uani 1 1 d . . .
Si3 Si 0.90376(13) 0.33465(9) 0.45992(13) 0.0241(4) Uani 1 1 d . . .
Si4 Si 1.10280(13) 0.37905(8) 0.28238(12) 0.0213(3) Uani 1 1 d . . .
O1 O 0.4170(3) 0.3976(2) 0.9050(3) 0.0330(10) Uani 1 1 d . . .
O2 O 0.9725(3) 0.3872(2) 0.3506(3) 0.0257(8) Uani 1 1 d . . .
C1 C 0.3236(4) 0.2923(3) 0.7274(4) 0.0176(11) Uani 1 1 d . . .
C2 C 0.2411(5) 0.2474(3) 0.8003(4) 0.0214(12) Uani 1 1 d . . .
H1 H 0.198(4) 0.265(3) 0.869(4) 0.017(13) Uiso 1 1 d . . .
C3 C 0.2428(5) 0.1687(3) 0.7571(4) 0.0231(12) Uani 1 1 d . . .
H2 H 0.199(4) 0.127(3) 0.801(4) 0.016(12) Uiso 1 1 d . . .
C4 C 0.3217(4) 0.1627(3) 0.6505(4) 0.0203(11) Uani 1 1 d . . .
C5 C 0.3726(4) 0.2398(3) 0.6314(4) 0.0196(11) Uani 1 1 d . . .
C6 C 0.4570(5) 0.2478(3) 0.5324(4) 0.0247(13) Uani 1 1 d . . .
H3 H 0.492(5) 0.300(3) 0.515(4) 0.032(15) Uiso 1 1 d . . .
C7 C 0.4912(5) 0.1836(3) 0.4599(5) 0.0275(13) Uani 1 1 d . . .
H4 H 0.538(4) 0.187(3) 0.394(4) 0.012(13) Uiso 1 1 d . . .
C8 C 0.4404(6) 0.1090(4) 0.4808(5) 0.0333(15) Uani 1 1 d . . .
H5 H 0.470(4) 0.075(3) 0.437(4) 0.014(14) Uiso 1 1 d . . .
C9 C 0.3589(5) 0.0977(3) 0.5728(5) 0.0286(14) Uani 1 1 d . . .
H6 H 0.320(5) 0.049(3) 0.582(4) 0.035(15) Uiso 1 1 d . . .
C10 C 0.5183(4) 0.2382(3) 0.9481(4) 0.0215(12) Uani 1 1 d . . .
C11 C 0.4415(5) 0.1835(3) 1.0090(5) 0.0220(12) Uani 1 1 d . . .
H7 H 0.392(5) 0.202(3) 1.069(5) 0.041(17) Uiso 1 1 d . . .
C12 C 0.4563(5) 0.1084(3) 0.9529(4) 0.0252(13) Uani 1 1 d . . .
H8 H 0.412(5) 0.066(3) 0.977(4) 0.027(14) Uiso 1 1 d . . .
C13 C 0.5475(5) 0.1115(3) 0.8590(4) 0.0237(12) Uani 1 1 d . . .
C14 C 0.5845(4) 0.1922(3) 0.8536(4) 0.0197(11) Uani 1 1 d . . .
C15 C 0.6726(5) 0.2136(3) 0.7628(5) 0.0251(13) Uani 1 1 d . . .
H9 H 0.693(4) 0.265(3) 0.757(4) 0.016(13) Uiso 1 1 d . . .
C16 C 0.7181(5) 0.1565(4) 0.6827(5) 0.0323(14) Uani 1 1 d . . .
H10 H 0.771(5) 0.171(3) 0.626(5) 0.044(19) Uiso 1 1 d . . .
C17 C 0.6818(6) 0.0774(4) 0.6888(5) 0.0350(15) Uani 1 1 d . . .
H11 H 0.713(4) 0.043(3) 0.626(4) 0.016(12) Uiso 1 1 d . . .
C18 C 0.5986(5) 0.0549(4) 0.7725(5) 0.0314(14) Uani 1 1 d . . .
H12 H 0.570(4) 0.009(3) 0.769(4) 0.015(13) Uiso 1 1 d . . .
C19 C 0.4529(6) 0.4413(4) 0.6438(5) 0.0340(15) Uani 1 1 d . . .
H13 H 0.539(6) 0.409(4) 0.637(5) 0.06(2) Uiso 1 1 d . . .
H14 H 0.428(4) 0.444(3) 0.559(4) 0.016(12) Uiso 1 1 d . . .
H15 H 0.462(5) 0.494(4) 0.662(5) 0.053(19) Uiso 1 1 d . . .
C20 C 0.2141(6) 0.4572(4) 0.7789(6) 0.0333(15) Uani 1 1 d . . .
H16 H 0.167(4) 0.432(3) 0.844(4) 0.022(14) Uiso 1 1 d . . .
H17 H 0.183(4) 0.462(3) 0.692(4) 0.030(14) Uiso 1 1 d . . .
H18 H 0.211(5) 0.508(4) 0.814(5) 0.06(2) Uiso 1 1 d . . .
C21 C 0.4736(9) 0.3540(5) 1.1595(7) 0.047(2) Uani 1 1 d . . .
H21 H 0.453(5) 0.409(3) 1.185(5) 0.034(15) Uiso 1 1 d . . .
H2O H 0.505(6) 0.322(4) 1.218(6) 0.05(2) Uiso 1 1 d . . .
H21 H 0.413(7) 0.347(5) 1.152(7) 0.07(3) Uiso 1 1 d . . .
C22 C 0.6602(6) 0.3875(4) 0.9624(7) 0.0461(17) Uani 1 1 d . . .
H22 H 0.678(4) 0.387(3) 0.868(4) 0.014(12) Uiso 1 1 d . . .
H23 H 0.729(6) 0.358(4) 0.991(5) 0.051(19) Uiso 1 1 d . . .
H24 H 0.660(5) 0.451(3) 0.988(5) 0.043(16) Uiso 1 1 d . . .
C23 C 0.9306(5) 0.2259(3) 0.4315(4) 0.0200(11) Uani 1 1 d . . .
C24 C 1.0178(5) 0.1744(3) 0.4930(5) 0.0244(13) Uani 1 1 d . . .
H25 H 1.063(4) 0.191(3) 0.542(4) 0.014(13) Uiso 1 1 d . . .
C25 C 1.0203(5) 0.0972(3) 0.4443(5) 0.0272(13) Uani 1 1 d . . .
H26 H 1.068(4) 0.052(2) 0.464(3) 0.000(10) Uiso 1 1 d . . .
C26 C 0.9259(5) 0.0971(3) 0.3529(4) 0.0214(12) Uani 1 1 d . . .
C27 C 0.8691(5) 0.1760(3) 0.3454(4) 0.0212(12) Uani 1 1 d . . .
C28 C 0.7761(5) 0.1934(4) 0.2570(4) 0.0276(13) Uani 1 1 d . . .
H27 H 0.747(5) 0.250(3) 0.250(5) 0.041(16) Uiso 1 1 d . . .
C29 C 0.7411(5) 0.1334(4) 0.1843(5) 0.0336(15) Uani 1 1 d . . .
H28 H 0.680(5) 0.145(3) 0.137(5) 0.035(16) Uiso 1 1 d . . .
C30 C 0.7944(5) 0.0558(4) 0.1930(5) 0.0329(15) Uani 1 1 d . . .
H29 H 0.772(5) 0.022(3) 0.139(5) 0.052(18) Uiso 1 1 d . . .
C31 C 0.8849(5) 0.0371(3) 0.2738(5) 0.0282(13) Uani 1 1 d . . .
H30 H 0.916(4) -0.015(3) 0.288(4) 0.017(13) Uiso 1 1 d . . .
C32 C 1.1305(4) 0.2768(3) 0.2242(4) 0.0175(11) Uani 1 1 d . . .
C33 C 1.2153(5) 0.2155(3) 0.2746(5) 0.0274(13) Uani 1 1 d . . .
H31 H 1.266(4) 0.223(2) 0.346(4) 0.012(11) Uiso 1 1 d . . .
C34 C 1.2013(5) 0.1439(4) 0.2137(5) 0.0330(14) Uani 1 1 d . . .
H32 H 1.246(5) 0.096(3) 0.223(5) 0.037(16) Uiso 1 1 d . . .
C35 C 1.1131(5) 0.1571(3) 0.1165(4) 0.0264(12) Uani 1 1 d . . .
C36 C 1.0699(5) 0.2393(3) 0.1239(4) 0.0206(11) Uani 1 1 d . . .
C37 C 0.9769(5) 0.2677(4) 0.0403(5) 0.0273(13) Uani 1 1 d . . .
H33 H 0.950(4) 0.321(3) 0.041(4) 0.012(12) Uiso 1 1 d . . .
C38 C 0.9320(6) 0.2168(5) -0.0422(5) 0.0429(18) Uani 1 1 d . . .
H34 H 0.879(7) 0.233(4) -0.089(6) 0.08(3) Uiso 1 1 d . . .
C39 C 0.9735(6) 0.1364(4) -0.0471(5) 0.0448(18) Uani 1 1 d . . .
H35 H 0.937(5) 0.106(4) -0.112(5) 0.060(18) Uiso 1 1 d . . .
C40 C 1.0611(6) 0.1055(4) 0.0284(5) 0.0410(17) Uani 1 1 d . . .
H36 H 1.088(6) 0.053(4) 0.025(5) 0.051(19) Uiso 1 1 d . . .
C41 C 0.7450(5) 0.3653(4) 0.4505(7) 0.0388(16) Uani 1 1 d . . .
H37 H 0.710(5) 0.369(3) 0.359(5) 0.036(15) Uiso 1 1 d . . .
H38 H 0.733(5) 0.412(4) 0.497(5) 0.06(2) Uiso 1 1 d . . .
H39 H 0.703(5) 0.327(3) 0.486(5) 0.034(16) Uiso 1 1 d . . .
C42 C 0.9601(8) 0.3543(5) 0.6207(6) 0.0437(18) Uani 1 1 d . . .
H42 H 1.039(6) 0.331(4) 0.637(5) 0.06(2) Uiso 1 1 d . . .
H40 H 0.950(6) 0.410(4) 0.635(6) 0.08(2) Uiso 1 1 d . . .
H42 H 0.918(5) 0.335(3) 0.682(5) 0.030(17) Uiso 1 1 d . . .
C43 C 1.1032(7) 0.4529(4) 0.1469(6) 0.0354(15) Uani 1 1 d . . .
H43 H 1.041(6) 0.451(3) 0.083(6) 0.055(18) Uiso 1 1 d . . .
H44 H 1.078(5) 0.509(4) 0.177(5) 0.045(17) Uiso 1 1 d . . .
H45 H 1.169(7) 0.445(4) 0.115(7) 0.08(3) Uiso 1 1 d . . .
C44 C 1.2163(6) 0.3987(4) 0.4022(6) 0.0354(15) Uani 1 1 d . . .
H47 H 1.185(5) 0.446(4) 0.448(5) 0.054(19) Uiso 1 1 d . . .
H46 H 1.225(6) 0.359(4) 0.469(6) 0.07(2) Uiso 1 1 d . . .
H48 H 1.295(8) 0.411(5) 0.365(7) 0.11(3) Uiso 1 1 d . . .

loop_
_atom_site_aniso_label
_atom_site_aniso_U_11
_atom_site_aniso_U_22
_atom_site_aniso_U_33
_atom_site_aniso_U_23
_atom_site_aniso_U_13
_atom_site_aniso_U_12
Fe1 0.0154(4) 0.0203(4) 0.0196(3) 0.0004(3) -0.0019(3) -0.0049(3)
Fe2 0.0144(4) 0.0182(4) 0.0232(3) 0.0024(3) 0.0008(3) -0.0048(3)
Si1 0.0239(9) 0.0268(9) 0.0270(7) -0.0066(6) -0.0050(6) -0.0046(7)
Si2 0.0252(9) 0.0213(8) 0.0246(7) -0.0015(6) -0.0042(6) -0.0035(7)
Si3 0.0197(9) 0.0221(8) 0.0309(7) -0.0020(6) 0.0046(6) -0.0045(7)
Si4 0.0211(9) 0.0207(8) 0.0230(6) 0.0010(6) -0.0002(6) -0.0084(7)
O1 0.043(3) 0.023(2) 0.0330(18) -0.0084(16) -0.0150(18) 0.0008(18)
O2 0.022(2) 0.022(2) 0.0333(18) 0.0013(16) 0.0045(16) -0.0026(16)
C1 0.012(3) 0.019(3) 0.022(2) -0.002(2) 0.000(2) -0.005(2)
C2 0.015(3) 0.033(3) 0.017(2) -0.002(2) 0.002(2) -0.002(2)
C3 0.017(3) 0.025(3) 0.027(3) 0.004(2) 0.001(2) -0.010(2)
C4 0.014(3) 0.025(3) 0.023(2) 0.001(2) -0.004(2) -0.009(2)
C5 0.018(3) 0.022(3) 0.019(2) 0.008(2) -0.008(2) -0.007(2)
C6 0.027(3) 0.029(3) 0.018(2) 0.004(2) -0.005(2) -0.006(3)
C7 0.024(3) 0.038(4) 0.020(3) -0.003(3) 0.001(2) 0.000(3)
C8 0.039(4) 0.036(4) 0.024(3) -0.011(3) -0.006(3) 0.006(3)
C9 0.029(4) 0.025(3) 0.033(3) -0.005(3) -0.013(3) -0.008(3)
C10 0.015(3) 0.028(3) 0.021(2) -0.002(2) -0.005(2) -0.006(2)
C11 0.017(3) 0.027(3) 0.022(2) 0.001(2) 0.003(2) 0.001(2)
C12 0.026(3) 0.026(3) 0.024(2) 0.007(2) -0.003(2) -0.007(3)
C13 0.019(3) 0.027(3) 0.025(2) 0.007(2) -0.006(2) 0.001(2)
C14 0.016(3) 0.023(3) 0.021(2) 0.003(2) -0.003(2) -0.004(2)
C15 0.016(3) 0.031(3) 0.028(3) 0.005(3) -0.009(2) -0.002(3)
C16 0.019(3) 0.047(4) 0.030(3) -0.005(3) 0.005(3) 0.002(3)
C17 0.038(4) 0.040(4) 0.027(3) -0.005(3) -0.003(3) 0.009(3)
C18 0.029(4) 0.028(3) 0.037(3) -0.001(3) -0.009(3) 0.002(3)
C19 0.042(4) 0.029(4) 0.033(3) 0.001(3) -0.001(3) -0.019(3)
C20 0.036(4) 0.029(4) 0.034(3) -0.007(3) -0.005(3) 0.004(3)
C21 0.061(6) 0.046(5) 0.036(4) -0.010(3) -0.006(4) 0.003(4)
C22 0.030(4) 0.034(4) 0.076(5) -0.016(4) 0.003(4) -0.011(3)
C23 0.022(3) 0.024(3) 0.014(2) 0.003(2) 0.003(2) -0.007(2)
C24 0.020(3) 0.029(3) 0.025(2) 0.001(2) -0.004(2) -0.008(3)
C25 0.025(3) 0.024(3) 0.032(3) 0.013(2) -0.004(2) -0.003(3)
C26 0.024(3) 0.021(3) 0.019(2) 0.002(2) 0.008(2) -0.007(2)
C27 0.024(3) 0.021(3) 0.019(2) 0.007(2) 0.002(2) -0.010(2)
C28 0.020(3) 0.036(4) 0.026(3) -0.004(3) 0.003(2) 0.003(3)
C29 0.019(3) 0.053(4) 0.031(3) -0.002(3) -0.003(3) -0.015(3)
C30 0.034(4) 0.033(4) 0.035(3) -0.013(3) 0.005(3) -0.023(3)
C31 0.030(4) 0.015(3) 0.041(3) -0.003(3) 0.000(3) -0.010(3)
C32 0.010(3) 0.021(3) 0.021(2) 0.005(2) 0.001(2) -0.009(2)
C33 0.017(3) 0.032(3) 0.034(3) 0.004(3) 0.006(2) -0.006(3)
C34 0.016(3) 0.025(3) 0.057(4) 0.007(3) 0.010(3) 0.005(3)
C35 0.029(3) 0.021(3) 0.031(3) -0.006(2) 0.014(2) -0.006(2)
C36 0.020(3) 0.022(3) 0.021(2) -0.004(2) 0.003(2) -0.009(2)
C37 0.025(3) 0.029(3) 0.028(3) 0.005(3) 0.002(2) -0.011(3)
C38 0.040(4) 0.064(5) 0.027(3) 0.001(3) -0.005(3) -0.022(4)
C39 0.061(5) 0.057(5) 0.021(3) -0.014(3) 0.007(3) -0.032(4)
C40 0.055(5) 0.033(4) 0.038(3) -0.014(3) 0.024(3) -0.020(3)
C41 0.019(4) 0.030(4) 0.068(4) -0.003(4) 0.011(3) -0.008(3)
C42 0.054(5) 0.045(5) 0.033(3) -0.002(3) 0.008(4) -0.016(4)
C43 0.045(5) 0.030(4) 0.032(3) 0.001(3) 0.009(3) -0.009(3)
C44 0.031(4) 0.045(4) 0.031(3) -0.007(3) -0.002(3) -0.015(3)

loop_
_geom_bond_atom_site_label_1
_geom_bond_atom_site_label_2
_geom_bond_distance
_geom_bond_site_symmetry_2
_geom_bond_publ_flag
Fe1 C2 2.037(5) . ?
Fe1 C11 2.044(5) . ?
Fe1 C3 2.045(5) . ?
Fe1 C1 2.049(5) . ?
Fe1 C12 2.050(5) . ?
Fe1 C10 2.068(4) . ?
Fe1 C14 2.078(5) . ?
Fe1 C5 2.090(4) . ?
Fe1 C4 2.096(4) . ?
Fe1 C13 2.110(5) . ?
Fe2 C24 2.030(5) . ?
Fe2 C23 2.036(5) . ?
Fe2 C34 2.037(6) . ?
Fe2 C33 2.046(5) . ?
Fe2 C25 2.052(5) . ?
Fe2 C32 2.058(5) . ?
Fe2 C36 2.086(5) . ?
Fe2 C26 2.095(5) . ?
Fe2 C27 2.096(5) . ?
Fe2 C35 2.099(5) . ?
Si1 O1 1.637(4) . ?
Si1 C22 1.844(7) . ?
Si1 C21 1.851(7) . ?
Si1 C10 1.862(5) . ?
Si2 O1 1.643(3) . ?
Si2 C19 1.843(6) . ?
Si2 C20 1.850(6) . ?
Si2 C1 1.874(5) . ?
Si3 O2 1.643(4) . ?
Si3 C42 1.850(6) . ?
Si3 C41 1.857(6) . ?
Si3 C23 1.871(5) . ?
Si4 O2 1.643(4) . ?
Si4 C43 1.851(6) . ?
Si4 C32 1.853(5) . ?
Si4 C44 1.861(5) . ?
C1 C2 1.439(7) . ?
C1 C5 1.445(7) . ?
C2 C3 1.414(7) . ?
C2 H1 0.91(4) . ?
C3 C4 1.428(7) . ?
C3 H2 0.99(5) . ?
C4 C9 1.426(7) . ?
C4 C5 1.461(7) . ?
C5 C6 1.414(7) . ?
C6 C7 1.376(7) . ?
C6 H3 0.99(5) . ?
C7 C8 1.425(8) . ?
C7 H4 0.87(4) . ?
C8 C9 1.348(8) . ?
C8 H5 0.79(5) . ?
C9 H6 0.96(5) . ?
C10 C11 1.439(7) . ?
C10 C14 1.454(7) . ?
C11 C12 1.411(7) . ?
C11 H7 0.88(5) . ?
C12 C13 1.425(7) . ?
C12 H8 0.92(5) . ?
C13 C18 1.430(8) . ?
C13 C14 1.446(7) . ?
C14 C15 1.429(7) . ?
C15 C16 1.371(8) . ?
C15 H9 0.92(5) . ?
C16 C17 1.419(8) . ?
C16 H10 0.88(6) . ?
C17 C18 1.347(8) . ?
C17 H11 0.94(4) . ?
C18 H12 0.86(5) . ?
C19 H13 1.10(7) . ?
C19 H14 0.93(4) . ?
C19 H15 0.92(6) . ?
C20 H16 0.97(5) . ?
C20 H17 0.97(5) . ?
C20 H18 0.94(6) . ?
C21 H21 0.99(6) . ?
C21 H2O 0.86(6) . ?
C21 H21 0.72(8) . ?
C22 H22 1.01(4) . ?
C22 H23 0.95(6) . ?
C22 H24 1.11(6) . ?
C23 C24 1.422(7) . ?
C23 C27 1.464(6) . ?
C24 C25 1.411(7) . ?
C24 H25 0.80(4) . ?
C25 C26 1.445(7) . ?
C25 H26 0.93(4) . ?
C26 C31 1.430(6) . ?
C26 C27 1.441(7) . ?
C27 C28 1.424(7) . ?
C28 C29 1.365(7) . ?
C28 H27 0.99(5) . ?
C29 C30 1.407(8) . ?
C29 H28 0.86(5) . ?
C30 C31 1.355(8) . ?
C30 H29 0.87(6) . ?
C31 H30 0.94(5) . ?
C32 C36 1.444(6) . ?
C32 C33 1.459(7) . ?
C33 C34 1.400(8) . ?
C33 H31 0.96(4) . ?
C34 C35 1.438(7) . ?
C34 H32 0.93(5) . ?
C35 C40 1.443(7) . ?
C35 C36 1.445(7) . ?
C36 C37 1.429(7) . ?
C37 C38 1.360(8) . ?
C37 H33 0.93(4) . ?
C38 C39 1.409(9) . ?
C38 H34 0.81(7) . ?
C39 C40 1.347(9) . ?
C39 H35 0.98(6) . ?
C40 H36 0.93(6) . ?
C41 H37 1.03(5) . ?
C41 H38 0.94(6) . ?
C41 H39 0.89(6) . ?
C42 H42 0.98(7) . ?
C42 H40 0.95(7) . ?
C42 H42 0.86(6) . ?
C43 H43 0.98(6) . ?
C43 H44 1.03(6) . ?
C43 H45 0.82(8) . ?
C44 H47 1.00(6) . ?
C44 H46 0.95(7) . ?
C44 H48 1.00(9) . ?
